data_7709489
loop_
_publ_author_name
'Gao, Chang'
'Liu, Caiyun'
'Said, Amir'
'Niu, Huihui'
'Wang, Dexin'
'Wang, Guo'
'Tung, Chen-Ho'
'Wang, Yifeng'

_publ_section_title
;
 Syntheses, structures and ligand binding modes of titanium-oxide
 complexes of 2-picolinate
;
_journal_name_full 'Dalton Transactions'
_journal_paper_doi 10.1039/D1DT04170C
_journal_year 2022
_chemical_formula_moiety 'C56 H96 N4 O48 Ti17'
_chemical_formula_sum 'C56 H96 N4 O48 Ti17'
_chemical_formula_weight 2407.66
_space_group_crystal_system monoclinic
_space_group_IT_number 11
_space_group_name_Hall '-P 2yb'
_space_group_name_H-M_alt 'P 1 21/m 1'
_atom_sites_solution_hydrogens geom
_audit_creation_date 2022-01-11
_audit_creation_method
;
Olex2 1.3
(compiled 2020.02.04 svn.rd84adfe8 for OlexSys, GUI svn.r6032)
;
_audit_update_record
;
2022-01-27 deposited with the CCDC.	2022-01-31 downloaded from the CCDC.
;
_cell_angle_alpha 90
_cell_angle_beta 112.466(15)
_cell_angle_gamma 90
_cell_formula_units_Z 2
_cell_length_a 14.1453(18)
_cell_length_b 25.9558(14)
_cell_length_c 14.178(2)
_cell_measurement_reflns_used 3589
_cell_measurement_temperature 172.99(10)
_cell_measurement_theta_max 72.2260
_cell_measurement_theta_min 3.3290
_cell_volume 4810.4(11)
_computing_cell_refinement 'CrysAlisPro 1.171.40.84a (Rigaku OD, 2020)'
_computing_data_collection 'CrysAlisPro 1.171.40.84a (Rigaku OD, 2020)'
_computing_data_reduction 'CrysAlisPro 1.171.40.84a (Rigaku OD, 2020)'
_computing_molecular_graphics 'Olex2 1.3 (Dolomanov et al., 2009)'
_computing_publication_material 'Olex2 1.3 (Dolomanov et al., 2009)'
_computing_structure_refinement 'SHELXL 2014/7 (Sheldrick, 2015)'
_computing_structure_solution 'SHELXT 2018/2 (Sheldrick, 2018)'
_diffrn_ambient_temperature 172.99(10)
_diffrn_detector 'Hybrid Pixel Array Detector'
_diffrn_detector_area_resol_mean 10.0000
_diffrn_detector_type HyPix
_diffrn_measured_fraction_theta_full 0.824
_diffrn_measured_fraction_theta_max 0.738
_diffrn_measurement_details
;
List of Runs (angles in degrees, time in seconds):

  # Type    Start    End  Width  t~exp~   \w     \q     \k     \f   Frames
#--------------------------------------------------------------------------
  1  \w     34.00  66.00   1.00   11.83    --  106.49 -57.00 -90.00   32
  2  \w     35.00  66.00   1.00   11.83    --  106.49 -57.00-120.00   31
  3  \w     37.00 106.00   1.00   11.83    --  106.49-125.00-150.00   69
  4  \w     39.00  85.00   1.00   11.83    --  106.49-134.00  29.00   46
  5  \w     37.00  66.00   1.00   11.83    --  106.49 -57.00  60.00   29
  6  \w    -27.00  27.00   1.00    4.05    --  -48.20  19.00-150.00   54
  7  \w    -78.00 -19.00   1.00   11.83    --  -86.25 103.00-155.00   59
  8  \w   -120.00 -37.00   1.00    4.05    --  -48.20 -21.00-111.00   83
  9  \w   -147.00 -74.00   1.00   11.83    --  -86.25 -21.00-111.00   73
;
_diffrn_measurement_device 'four-circle diffractometer'
_diffrn_measurement_device_type 'XtaLAB Synergy, Dualflex, HyPix'
_diffrn_measurement_method '\w scans'
_diffrn_orient_matrix_type 'CrysAlisPro convention (1999,Acta A55,543-557)'
_diffrn_orient_matrix_UB_11 -0.0545305000
_diffrn_orient_matrix_UB_12 0.0148197000
_diffrn_orient_matrix_UB_13 -0.1132351000
_diffrn_orient_matrix_UB_21 0.1010175000
_diffrn_orient_matrix_UB_22 -0.0076137000
_diffrn_orient_matrix_UB_23 -0.0157585000
_diffrn_orient_matrix_UB_31 -0.0278238000
_diffrn_orient_matrix_UB_32 -0.0569380000
_diffrn_orient_matrix_UB_33 -0.0273316000
_diffrn_radiation_monochromator mirror
_diffrn_radiation_probe x-ray
_diffrn_radiation_type 'Cu K\a'
_diffrn_radiation_wavelength 1.54184
_diffrn_reflns_av_R_equivalents 0.0544
_diffrn_reflns_av_unetI/netI 0.0635
_diffrn_reflns_Laue_measured_fraction_full 0.824
_diffrn_reflns_Laue_measured_fraction_max 0.738
_diffrn_reflns_limit_h_max 16
_diffrn_reflns_limit_h_min -17
_diffrn_reflns_limit_k_max 12
_diffrn_reflns_limit_k_min -32
_diffrn_reflns_limit_l_max 15
_diffrn_reflns_limit_l_min -14
_diffrn_reflns_number 15616
_diffrn_reflns_point_group_measured_fraction_full 0.824
_diffrn_reflns_point_group_measured_fraction_max 0.738
_diffrn_reflns_theta_full 67.684
_diffrn_reflns_theta_max 78.110
_diffrn_reflns_theta_min 3.381
_diffrn_source 'micro-focus sealed X-ray tube'
_diffrn_source_type 'PhotonJet (Cu) X-ray Source'
_exptl_absorpt_coefficient_mu 12.086
_exptl_absorpt_correction_T_max 1.00000
_exptl_absorpt_correction_T_min 0.60509
_exptl_absorpt_correction_type multi-scan
_exptl_absorpt_process_details
;
CrysAlisPro 1.171.40.84a (Rigaku Oxford Diffraction, 2020)
Empirical absorption correction using spherical harmonics,
implemented in SCALE3 ABSPACK scaling algorithm.
;
_exptl_crystal_colour 'light yellow'
_exptl_crystal_colour_modifier light
_exptl_crystal_colour_primary yellow
_exptl_crystal_density_diffrn 1.662
_exptl_crystal_description needle
_exptl_crystal_F_000 2436
_exptl_crystal_size_max 0.06
_exptl_crystal_size_mid 0.01
_exptl_crystal_size_min 0.01
_refine_diff_density_max 1.476
_refine_diff_density_min -1.113
_refine_diff_density_rms 0.156
_refine_ls_extinction_method none
_refine_ls_goodness_of_fit_ref 1.021
_refine_ls_hydrogen_treatment constr
_refine_ls_matrix_type full
_refine_ls_number_parameters 641
_refine_ls_number_reflns 7758
_refine_ls_number_restraints 180
_refine_ls_restrained_S_all 1.045
_refine_ls_R_factor_all 0.1319
_refine_ls_R_factor_gt 0.1015
_refine_ls_shift/su_max 0.000
_refine_ls_shift/su_mean 0.000
_refine_ls_structure_factor_coef Fsqd
_refine_ls_weighting_details 'w=1/[\s^2^(Fo^2^)+(0.1802P)^2^+27.5065P] where P=(Fo^2^+2Fc^2^)/3'
_refine_ls_weighting_scheme calc
_refine_ls_wR_factor_gt 0.2870
_refine_ls_wR_factor_ref 0.3121
_reflns_Friedel_coverage 0.000
_reflns_number_gt 5265
_reflns_number_total 7758
_reflns_threshold_expression 'I > 2\s(I)'
_cod_data_source_file d1dt04170c2.cif
_cod_data_source_block ti17pa4
_cod_original_cell_volume 4810.3(11)
_cod_database_code 7709489
_shelx_shelxl_version_number 2014/7
_chemical_oxdiff_usercomment 'Ti O C N'
_shelx_space_group_comment
;
The symmetry employed for this shelxl refinement is uniquely defined
by the following loop, which should always be used as a source of
symmetry information in preference to the above space-group names.
They are only intended as comments.
;
_shelx_estimated_absorpt_t_max 0.889
_shelx_estimated_absorpt_t_min 0.531
_reflns_odcompleteness_completeness 83.01
_reflns_odcompleteness_iscentric 1
_reflns_odcompleteness_theta 66.97
_olex2_refinement_description
;
1. Fixed Uiso
 At 1.2 times of:
  All C(H) groups, All C(H,H) groups, All C(H,H,H,H) groups
 At 1.5 times of:
  All C(H,H,H) groups, All C(H,H,H,H,H,H) groups
2. Restrained distances
 O21-C23B = C23B-C24
 1.45 with sigma of 0.02
 C26_$1-C26
 2.35 with sigma of 0.02
 O27-C28
 2.35 with sigma of 0.001
 C26_$1-C25_$1 = O20-C25_$1
 1.45 with sigma of 0.02
 C28-C27
 1.45 with sigma of 0.01
 O20-C26_$1
 2.35 with sigma of 0.02
 O27-C27
 1.45 with sigma of 0.01
 O21-C23A = C23A-C24
 1.45 with sigma of 0.02
 O26-C30A
 2.35 with sigma of 0.02
 C14-O19
 2.35 with sigma of 0.02
 C14-C13
 1.45 with sigma of 0.02
 O23-C19
 1.45 with sigma of 0.02
 C20-C19
 1.45 with sigma of 0.02
 O24-C18
 2.35 with sigma of 0.02
 C17-C18
 1.45 with sigma of 0.02
 O24-C17
 1.45 with sigma of 0.02
 O26-C29
 1.45 with sigma of 0.02
 O26-C30B
 2.35 with sigma of 0.02
 C29-C30B
 1.45 with sigma of 0.02
 O21-C24
 2.35 with sigma of 0.02
 O21-C23A = C23A-C24 = C23B-C24 = O21-C23B
 1.45 with sigma of 0.02
 O22-C22A
 2.35 with sigma of 0.02
 C22A-C21
 1.45 with sigma of 0.02
 O22-C21
 1.45 with sigma of 0.02
 C31-C32
 1.45 with sigma of 0.02
 C18-C17
 1.45 with sigma of 0.02
 C30B-C29
 1.45 with sigma of 0.02
 C30A-C29
 1.45 with sigma of 0.02
 C16-C15 = O25-C15
 1.45 with sigma of 0.02
3. Uiso/Uaniso restraints and constraints
O20 \\sim C25 \\sim C26: within 2A with sigma of 0.01 and sigma for terminal
atoms of 0.02 within 2A
O27 \\sim C27 \\sim C28: within 2A with sigma of 0.01 and sigma for terminal
atoms of 0.02 within 2A
O21 \\sim C23B \\sim C24: within 2A with sigma of 0.01 and sigma for terminal
atoms of 0.02 within 2A
O21 \\sim C23A \\sim C24: within 2A with sigma of 0.01 and sigma for terminal
atoms of 0.02 within 2A
O19 \\sim C13 \\sim C14: within 2A with sigma of 0.01 and sigma for terminal
atoms of 0.02 within 2A
O26 \\sim C29 \\sim C30A: within 2A with sigma of 0.01 and sigma for terminal
atoms of 0.02 within 2A
O28 \\sim C31 \\sim C32: within 2A with sigma of 0.01 and sigma for terminal
atoms of 0.02 within 2A
O22 \\sim C21 \\sim C22B: within 2A with sigma of 0.01 and sigma for terminal
atoms of 0.02 within 2A
O23 \\sim C19 \\sim C20: within 2A with sigma of 0.01 and sigma for terminal
atoms of 0.02 within 2A
O24 \\sim C17 \\sim C18: within 2A with sigma of 0.01 and sigma for terminal
atoms of 0.02 within 2A
O26 \\sim C29 \\sim C30B: within 2A with sigma of 0.01 and sigma for terminal
atoms of 0.02 within 2A
O21 \\sim C24: within 2A with sigma of 0.01 and sigma for terminal atoms of
0.02 within 2A
O25 \\sim C15 \\sim C16: within 2A with sigma of 0.01 and sigma for terminal
atoms of 0.02 within 2A
O22 \\sim C21 \\sim C22A: within 2A with sigma of 0.01 and sigma for terminal
atoms of 0.02 within 2A
4. Others
 Sof(H29A)=Sof(H29B)=Sof(C30A)=Sof(H30A)=Sof(H30B)=Sof(H30C)=1-FVAR(1)
 Sof(H29C)=Sof(H29D)=Sof(C30B)=Sof(H30D)=Sof(H30E)=Sof(H30F)=FVAR(1)
 Fixed Sof: C13(0.5) H13A(0.5) H13B(0.5) C14(0.5) H14A(0.5) H14B(0.5)
 H14C(0.5) H15A(0.5) H15B(0.5) H16A(0.5) H16B(0.5) H16C(0.5) H17A(0.5)
 H17B(0.5) H18B(0.5) H18C(0.5) H21A(0.5) H21B(0.5) H21C(0.5) H21D(0.5)
 C22A(0.5) H22A(0.5) H22B(0.5) H22C(0.5) C22B(0.5) H22D(0.5) H22E(0.5)
 H22F(0.5) C23A(0.5) H23A(0.5) H23B(0.5) C23B(0.5) H23C(0.5) H23D(0.5)
 H24A(0.5) H24B(0.5) H24C(0.5) H24D(0.5) H24E(0.5) H24F(0.5) C26(0.5) H26A(0.5)
 H26B(0.5) H26C(0.5) C25(0.5) H25A(0.5) H25B(0.5)
5.a Secondary CH2 refined with riding coordinates:
 C13(H13A,H13B), C15(H15A,H15B), C17(H17A,H17B), C19(H19A,H19B), C21(H21A,
 H21B), C21(H21C,H21D), C23A(H23A,H23B), C23B(H23C,H23D), C27(H27A,H27B),
 C29(H29A,H29B), C29(H29C,H29D), C31(H31A,H31B), C25(H25A,H25B)
5.b Me refined with riding coordinates:
 C18(H18A,H18B,H18C), C20(H20A,H20B,H20C), C26(H26A,H26B,H26C)
5.c Aromatic/amide H refined with riding coordinates:
 C1(H1), C2(H2), C3(H3), C4(H4), C7(H7), C8(H8), C9(H9), C10(H10)
5.d Idealised Me refined as rotating group:
 C14(H14A,H14B,H14C), C16(H16A,H16B,H16C), C22A(H22A,H22B,H22C), C22B(H22D,
 H22E,H22F), C24(H24A,H24B,H24C), C24(H24D,H24E,H24F), C28(H28A,H28B,H28C),
 C30A(H30A,H30B,H30C), C30B(H30D,H30E,H30F), C32(H32A,H32B,H32C)
;
_olex2_submission_special_instructions 'No special instructions were received'
_oxdiff_exptl_absorpt_empirical_details
;
Empirical correction (ABSPACK) includes:
- Absorption correction using spherical harmonics
- Frame scaling
;
_oxdiff_exptl_absorpt_empirical_full_max 1.363
_oxdiff_exptl_absorpt_empirical_full_min 0.667

loop_
_space_group_symop_operation_xyz
'x, y, z'
'-x, y+1/2, -z'
'-x, -y, -z'
'x, -y-1/2, z'

loop_
_atom_site_label
_atom_site_type_symbol
_atom_site_fract_x
_atom_site_fract_y
_atom_site_fract_z
_atom_site_U_iso_or_equiv
_atom_site_adp_type
_atom_site_occupancy
_atom_site_site_symmetry_order
_atom_site_calc_flag
_atom_site_refinement_flags_posn
_atom_site_refinement_flags_adp
_atom_site_refinement_flags_occupancy
_atom_site_disorder_assembly
_atom_site_disorder_group
Ti1 Ti 0.70047(16) 0.63807(6) 0.53373(15) 0.0469(5) Uani 1 1 d . . . . .
Ti2 Ti 0.55112(16) 0.63923(6) 0.09126(15) 0.0462(5) Uani 1 1 d . . . . .
Ti3 Ti 0.60830(15) 0.61444(6) 0.31125(15) 0.0433(5) Uani 1 1 d . . . . .
Ti4 Ti 0.48664(15) 0.68211(6) 0.42784(16) 0.0449(5) Uani 1 1 d . . . . .
Ti5 Ti 0.40179(15) 0.68216(6) 0.17608(16) 0.0463(5) Uani 1 1 d . . . . .
Ti6 Ti 0.5576(2) 0.7500 0.0468(2) 0.0446(6) Uani 1 2 d S T P . .
Ti7 Ti 0.76611(15) 0.68551(6) 0.19173(16) 0.0453(5) Uani 1 1 d . . . . .
Ti8 Ti 0.85535(15) 0.68600(6) 0.46053(16) 0.0475(5) Uani 1 1 d . . . . .
Ti9 Ti 0.7358(2) 0.7500 0.5798(2) 0.0449(6) Uani 1 2 d S T P . .
Ti10 Ti 0.62708(18) 0.7500 0.31371(19) 0.0357(5) Uani 1 2 d S T P . .
O1 O 0.4535(7) 0.6219(3) -0.0476(7) 0.063(2) Uani 1 1 d . . . . .
O2 O 0.4085(9) 0.5775(4) -0.1929(8) 0.092(3) Uani 1 1 d . . . . .
O3 O 0.7772(7) 0.5746(3) 0.5926(7) 0.063(2) Uani 1 1 d . . . . .
O4 O 0.8630(8) 0.5265(3) 0.7294(8) 0.085(3) Uani 1 1 d . . . . .
O5 O 0.6708(5) 0.6369(2) 0.2155(5) 0.0422(16) Uani 1 1 d . . . . .
O6 O 0.4875(5) 0.6159(2) 0.1816(6) 0.0483(17) Uani 1 1 d . . . . .
O7 O 0.6368(6) 0.6875(2) 0.0553(6) 0.0488(18) Uani 1 1 d . . . . .
O8 O 0.4781(5) 0.7002(2) 0.0907(6) 0.0456(16) Uani 1 1 d . . . . .
O9 O 0.7383(6) 0.6384(2) 0.4191(6) 0.0465(16) Uani 1 1 d . . . . .
O10 O 0.8141(5) 0.6878(2) 0.5825(6) 0.0442(16) Uani 1 1 d . . . . .
O11 O 0.6235(6) 0.6995(2) 0.5299(6) 0.0460(17) Uani 1 1 d . . . . .
O12 O 0.5723(5) 0.6161(2) 0.4339(5) 0.0439(16) Uani 1 1 d . . . . .
O13 O 0.8433(6) 0.6905(2) 0.3269(6) 0.0510(18) Uani 1 1 d . . . . .
O14 O 0.3714(8) 0.7500 0.1847(9) 0.054(3) Uani 1 2 d S T P . .
O15 O 0.4514(8) 0.7500 0.4154(9) 0.047(2) Uani 1 2 d S T P . .
O16 O 0.5484(5) 0.6934(2) 0.3083(5) 0.0404(15) Uani 1 1 d . . . . .
O17 O 0.7449(7) 0.7500 0.4285(7) 0.040(2) Uani 1 2 d S T P . .
O18 O 0.6694(7) 0.7500 0.2087(7) 0.039(2) Uani 1 2 d S T P . .
O19 O 0.9404(7) 0.7500 0.5077(10) 0.058(3) Uani 1 2 d DS TU P . .
O20 O 0.7643(10) 0.7500 0.7139(9) 0.068(3) Uani 1 2 d DS TU P . .
O21 O 0.4286(7) 0.6605(3) 0.5112(7) 0.069(2) Uani 1 1 d D U . . .
O22 O 0.3774(6) 0.6557(2) 0.2979(6) 0.0546(18) Uani 1 1 d D U . . .
O23 O 0.2864(6) 0.6587(3) 0.0792(7) 0.069(2) Uani 1 1 d D U . . .
O24 O 0.4882(10) 0.7500 -0.0854(10) 0.073(3) Uani 1 2 d DS TU P . .
O25 O 0.8166(10) 0.7500 0.1455(10) 0.065(3) Uani 1 2 d DS TU P . .
O26 O 0.8384(6) 0.6406(3) 0.1501(7) 0.059(2) Uani 1 1 d D U . . .
O27 O 0.9554(7) 0.6404(3) 0.5133(8) 0.078(3) Uani 1 1 d D U . . .
O28 O 0.6295(7) 0.5464(2) 0.3167(6) 0.061(2) Uani 1 1 d . U . . .
N1 N 0.6916(8) 0.6288(3) 0.6884(8) 0.060(3) Uani 1 1 d . . . . .
N2 N 0.6068(7) 0.5650(3) 0.0511(8) 0.052(2) Uani 1 1 d . . . . .
C1 C 0.6454(11) 0.6580(4) 0.7346(11) 0.068(3) Uani 1 1 d . . . . .
H1 H 0.5992 0.6833 0.6941 0.081 Uiso 1 1 calc R U . . .
C2 C 0.6577(12) 0.6551(5) 0.8339(12) 0.072(4) Uani 1 1 d . . . . .
H2 H 0.6224 0.6781 0.8613 0.086 Uiso 1 1 calc R U . . .
C3 C 0.7211(12) 0.6190(6) 0.8929(12) 0.079(4) Uani 1 1 d . . . . .
H3 H 0.7321 0.6160 0.9630 0.095 Uiso 1 1 calc R U . . .
C4 C 0.7720(12) 0.5851(6) 0.8471(11) 0.080(4) Uani 1 1 d . . . . .
H4 H 0.8158 0.5584 0.8856 0.096 Uiso 1 1 calc R U . . .
C5 C 0.7553(10) 0.5925(4) 0.7455(10) 0.060(3) Uani 1 1 d . . . . .
C6 C 0.8025(10) 0.5610(4) 0.6897(9) 0.060(3) Uani 1 1 d . . . . .
C7 C 0.6858(10) 0.5368(4) 0.1100(10) 0.059(3) Uani 1 1 d . . . . .
H7 H 0.7235 0.5476 0.1782 0.071 Uiso 1 1 calc R U . . .
C8 C 0.7146(11) 0.4919(4) 0.0740(12) 0.072(4) Uani 1 1 d . . . . .
H8 H 0.7719 0.4725 0.1169 0.086 Uiso 1 1 calc R U . . .
C9 C 0.6585(12) 0.4756(4) -0.0256(13) 0.075(4) Uani 1 1 d . . . . .
H9 H 0.6763 0.4448 -0.0511 0.090 Uiso 1 1 calc R U . . .
C10 C 0.5765(12) 0.5051(4) -0.0866(12) 0.067(4) Uani 1 1 d . . . . .
H10 H 0.5379 0.4953 -0.1552 0.081 Uiso 1 1 calc R U . . .
C11 C 0.5512(10) 0.5499(4) -0.0456(9) 0.055(3) Uani 1 1 d . . . . .
C12 C 0.4631(11) 0.5848(4) -0.1029(11) 0.068(3) Uani 1 1 d . . . . .
C13 C 1.0499(15) 0.754(3) 0.5471(19) 0.084(6) Uani 0.5 1 d D U P A -1
H13A H 1.0808 0.7203 0.5763 0.101 Uiso 0.5 1 calc R U P A -1
H13B H 1.0733 0.7801 0.6019 0.101 Uiso 0.5 1 calc R U P A -1
C14 C 1.082(2) 0.7683(12) 0.464(3) 0.107(9) Uani 0.5 1 d D U P A -1
H14A H 1.0393 0.7503 0.4019 0.160 Uiso 0.5 1 calc R U P A -1
H14B H 1.1537 0.7588 0.4826 0.160 Uiso 0.5 1 calc R U P A -1
H14C H 1.0740 0.8056 0.4534 0.160 Uiso 0.5 1 calc R U P A -1
C15 C 0.8722(17) 0.7500 0.0793(17) 0.085(4) Uani 1 2 d DS TU P . .
H15A H 0.8548 0.7190 0.0352 0.102 Uiso 0.5 1 calc R U P . .
H15B H 0.8548 0.7810 0.0352 0.102 Uiso 0.5 1 calc R U P . .
C16 C 0.9788(19) 0.7500 0.143(2) 0.122(7) Uani 1 2 d DS TU P . .
H16A H 0.9893 0.7314 0.2066 0.183 Uiso 0.5 1 calc R U P B -1
H16B H 1.0027 0.7856 0.1594 0.183 Uiso 0.5 1 calc R U P B -1
H16C H 1.0175 0.7330 0.1075 0.183 Uiso 0.5 1 calc R U P B -1
C17 C 0.4010(17) 0.7500 -0.1760(16) 0.115(6) Uani 1 2 d DS TU P . .
H17A H 0.4017 0.7191 -0.2167 0.138 Uiso 0.5 1 calc R U P . .
H17B H 0.4017 0.7809 -0.2167 0.138 Uiso 0.5 1 calc R U P . .
C18 C 0.3093(15) 0.7500 -0.155(3) 0.181(12) Uani 1 2 d DS TU P . .
H18A H 0.2495 0.7500 -0.2195 0.271 Uiso 0.5 1 calc R U P C -1
H18B H 0.3080 0.7192 -0.1156 0.271 Uiso 0.5 1 calc R U P C -1
H18C H 0.3080 0.7808 -0.1156 0.271 Uiso 0.5 1 calc R U P C -1
C19 C 0.1956(14) 0.6745(7) -0.0023(15) 0.125(5) Uani 1 1 d D U . . .
H19A H 0.1400 0.6777 0.0236 0.150 Uiso 1 1 calc R U . . .
H19B H 0.2069 0.7090 -0.0258 0.150 Uiso 1 1 calc R U . . .
C20 C 0.164(2) 0.6406(10) -0.086(2) 0.207(11) Uani 1 1 d D U . . .
H20A H 0.1012 0.6538 -0.1389 0.311 Uiso 1 1 calc R U . . .
H20B H 0.2178 0.6379 -0.1131 0.311 Uiso 1 1 calc R U . . .
H20C H 0.1508 0.6066 -0.0636 0.311 Uiso 1 1 calc R U . . .
C21 C 0.2936(11) 0.6240(5) 0.2991(13) 0.085(3) Uani 1 1 d D U . . .
H21A H 0.3020 0.6179 0.3708 0.102 Uiso 0.5 1 calc R U P D 1
H21B H 0.2285 0.6428 0.2649 0.102 Uiso 0.5 1 calc R U P D 1
H21C H 0.3125 0.6063 0.3657 0.102 Uiso 0.5 1 calc R U P E 2
H21D H 0.2755 0.5977 0.2445 0.102 Uiso 0.5 1 calc R U P E 2
C22A C 0.288(2) 0.5760(7) 0.250(3) 0.082(6) Uani 0.5 1 d D U P F 1
H22A H 0.2270 0.5573 0.2487 0.122 Uiso 0.5 1 calc R U P F 1
H22B H 0.3491 0.5558 0.2877 0.122 Uiso 0.5 1 calc R U P F 1
H22C H 0.2831 0.5817 0.1802 0.122 Uiso 0.5 1 calc R U P F 1
C22B C 0.206(2) 0.6597(12) 0.282(3) 0.081(7) Uani 0.5 1 d . U P F 2
H22D H 0.2051 0.6859 0.2317 0.121 Uiso 0.5 1 calc R U P F 2
H22E H 0.2139 0.6765 0.3463 0.121 Uiso 0.5 1 calc R U P F 2
H22F H 0.1420 0.6402 0.2561 0.121 Uiso 0.5 1 calc R U P F 2
C23A C 0.4053(18) 0.6334(11) 0.588(2) 0.091(5) Uani 0.5 1 d D U P G 1
H23A H 0.4564 0.6425 0.6562 0.109 Uiso 0.5 1 calc R U P G 1
H23B H 0.4096 0.5959 0.5781 0.109 Uiso 0.5 1 calc R U P G 1
C23B C 0.373(2) 0.6823(8) 0.567(3) 0.089(5) Uani 0.5 1 d D U P G 2
H23C H 0.4215 0.6946 0.6343 0.106 Uiso 0.5 1 calc R U P G 2
H23D H 0.3332 0.7124 0.5295 0.106 Uiso 0.5 1 calc R U P G 2
C24 C 0.3040(14) 0.6462(7) 0.5832(17) 0.108(4) Uani 1 1 d D U . . .
H24A H 0.2667 0.6650 0.5199 0.162 Uiso 0.5 1 calc R U P G 1
H24B H 0.3097 0.6678 0.6419 0.162 Uiso 0.5 1 calc R U P G 1
H24C H 0.2671 0.6145 0.5846 0.162 Uiso 0.5 1 calc R U P G 1
H24D H 0.2616 0.6304 0.5179 0.162 Uiso 0.5 1 calc R U P G 2
H24E H 0.2601 0.6640 0.6119 0.162 Uiso 0.5 1 calc R U P G 2
H24F H 0.3433 0.6194 0.6307 0.162 Uiso 0.5 1 calc R U P G 2
C26 C 0.902(2) 0.7055(4) 0.836(3) 0.138(11) Uani 0.5 1 d D U P H -1
H26A H 0.9629 0.7087 0.8994 0.208 Uiso 0.5 1 calc R U P H -1
H26B H 0.8537 0.6815 0.8468 0.208 Uiso 0.5 1 calc R U P H -1
H26C H 0.9222 0.6925 0.7816 0.208 Uiso 0.5 1 calc R U P H -1
C27 C 1.0171(15) 0.6071(6) 0.5961(12) 0.128(5) Uani 1 1 d D U . . .
H27A H 1.0898 0.6177 0.6206 0.153 Uiso 1 1 calc R U . . .
H27B H 0.9942 0.6097 0.6537 0.153 Uiso 1 1 calc R U . . .
C28 C 1.006(2) 0.5548(4) 0.559(2) 0.210(11) Uani 1 1 d D U . . .
H28A H 0.9339 0.5474 0.5201 0.315 Uiso 1 1 calc R U . . .
H28B H 1.0326 0.5311 0.6174 0.315 Uiso 1 1 calc R U . . .
H28C H 1.0451 0.5503 0.5155 0.315 Uiso 1 1 calc R U . . .
C29 C 0.9226(11) 0.6069(5) 0.1775(12) 0.086(3) Uani 1 1 d D U . . .
H29A H 0.9804 0.6255 0.1698 0.103 Uiso 0.80(3) 1 calc R U P I 5
H29B H 0.9043 0.5779 0.1283 0.103 Uiso 0.80(3) 1 calc R U P I 5
H29C H 0.9043 0.5742 0.2022 0.103 Uiso 0.20(3) 1 calc R U P I 6
H29D H 0.9806 0.6223 0.2345 0.103 Uiso 0.20(3) 1 calc R U P I 6
C30A C 0.9570(15) 0.5861(8) 0.2778(14) 0.097(6) Uani 0.80(3) 1 d D U P I 5
H30A H 0.8987 0.5716 0.2901 0.146 Uiso 0.80(3) 1 calc R U P I 5
H30B H 0.9888 0.6134 0.3276 0.146 Uiso 0.80(3) 1 calc R U P I 5
H30C H 1.0073 0.5588 0.2848 0.146 Uiso 0.80(3) 1 calc R U P I 5
C30B C 0.955(5) 0.596(3) 0.095(3) 0.103(13) Uani 0.20(3) 1 d D U P I 6
H30D H 1.0294 0.5991 0.1190 0.154 Uiso 0.20(3) 1 calc R U P I 6
H30E H 0.9225 0.6201 0.0390 0.154 Uiso 0.20(3) 1 calc R U P I 6
H30F H 0.9348 0.5606 0.0706 0.154 Uiso 0.20(3) 1 calc R U P I 6
C31 C 0.6520(13) 0.5031(4) 0.3816(12) 0.081(3) Uani 1 1 d D U . . .
H31A H 0.7061 0.5121 0.4482 0.098 Uiso 1 1 calc R U . . .
H31B H 0.6780 0.4749 0.3511 0.098 Uiso 1 1 calc R U . . .
C32 C 0.5596(17) 0.4856(8) 0.397(2) 0.147(7) Uani 1 1 d D U . . .
H32A H 0.5142 0.4674 0.3361 0.221 Uiso 1 1 calc R U . . .
H32B H 0.5237 0.5155 0.4098 0.221 Uiso 1 1 calc R U . . .
H32C H 0.5795 0.4624 0.4561 0.221 Uiso 1 1 calc R U . . .
C25 C 0.8525(19) 0.7574(9) 0.8066(18) 0.101(6) Uani 0.5 1 d . U P H -1
H25A H 0.8317 0.7710 0.8610 0.121 Uiso 0.5 1 calc R U P H -1
H25B H 0.9005 0.7821 0.7955 0.121 Uiso 0.5 1 calc R U P H -1

loop_
_atom_site_aniso_label
_atom_site_aniso_U_11
_atom_site_aniso_U_22
_atom_site_aniso_U_33
_atom_site_aniso_U_23
_atom_site_aniso_U_13
_atom_site_aniso_U_12
Ti1 0.0822(13) 0.0241(8) 0.0409(12) 0.0021(7) 0.0308(9) 0.0032(8)
Ti2 0.0804(13) 0.0236(8) 0.0413(12) -0.0037(7) 0.0308(9) -0.0014(8)
Ti3 0.0751(12) 0.0205(8) 0.0411(12) -0.0009(7) 0.0296(9) -0.0019(7)
Ti4 0.0717(12) 0.0262(8) 0.0474(13) 0.0009(7) 0.0347(9) -0.0037(7)
Ti5 0.0657(11) 0.0291(9) 0.0470(13) -0.0012(7) 0.0247(9) -0.0057(7)
Ti6 0.0795(18) 0.0239(11) 0.0371(16) 0.000 0.0296(13) 0.000
Ti7 0.0730(12) 0.0264(8) 0.0489(13) -0.0015(7) 0.0370(9) 0.0021(8)
Ti8 0.0656(11) 0.0316(9) 0.0488(13) 0.0001(7) 0.0257(9) 0.0044(8)
Ti9 0.0752(17) 0.0242(11) 0.0389(16) 0.000 0.0257(12) 0.000
Ti10 0.0574(13) 0.0203(10) 0.0351(15) 0.000 0.0239(11) 0.000
O1 0.107(6) 0.031(4) 0.050(5) -0.004(3) 0.030(4) 0.002(4)
O2 0.143(9) 0.066(6) 0.052(7) -0.018(5) 0.022(6) -0.002(6)
O3 0.099(6) 0.029(3) 0.063(6) -0.001(3) 0.034(5) 0.009(4)
O4 0.124(8) 0.054(5) 0.078(8) 0.021(5) 0.040(6) 0.019(5)
O5 0.067(4) 0.016(3) 0.049(5) -0.002(3) 0.029(3) 0.000(3)
O6 0.071(4) 0.024(3) 0.053(5) -0.004(3) 0.027(4) -0.002(3)
O7 0.088(5) 0.024(3) 0.045(5) -0.002(3) 0.037(4) 0.005(3)
O8 0.070(4) 0.025(3) 0.048(5) -0.001(3) 0.029(3) -0.004(3)
O9 0.076(5) 0.031(3) 0.037(4) 0.007(3) 0.027(3) 0.006(3)
O10 0.069(4) 0.021(3) 0.044(5) -0.001(3) 0.023(3) 0.003(3)
O11 0.084(5) 0.023(3) 0.043(5) 0.003(3) 0.038(4) 0.003(3)
O12 0.072(4) 0.022(3) 0.043(5) 0.001(3) 0.028(3) 0.000(3)
O13 0.066(4) 0.029(3) 0.067(6) 0.006(3) 0.036(4) 0.008(3)
O14 0.069(7) 0.040(5) 0.058(8) 0.000 0.031(5) 0.000
O15 0.062(6) 0.032(5) 0.059(7) 0.000 0.034(5) 0.000
O16 0.063(4) 0.019(3) 0.043(4) 0.001(3) 0.025(3) 0.000(3)
O17 0.059(5) 0.024(4) 0.041(6) 0.000 0.025(4) 0.000
O18 0.061(5) 0.033(4) 0.029(6) 0.000 0.024(4) 0.000
O19 0.042(5) 0.039(5) 0.089(9) 0.000 0.019(5) 0.000
O20 0.118(10) 0.053(6) 0.039(7) 0.000 0.038(6) 0.000
O21 0.111(6) 0.044(4) 0.083(6) -0.002(4) 0.071(5) -0.010(4)
O22 0.069(4) 0.032(3) 0.068(5) -0.001(3) 0.032(4) -0.012(3)
O23 0.073(5) 0.046(4) 0.075(6) -0.008(4) 0.014(4) -0.012(4)
O24 0.123(10) 0.057(6) 0.043(7) 0.000 0.034(6) 0.000
O25 0.102(8) 0.046(5) 0.082(9) 0.000 0.075(7) 0.000
O26 0.091(5) 0.037(4) 0.067(6) -0.005(3) 0.052(4) 0.011(3)
O27 0.092(6) 0.056(5) 0.096(7) 0.029(4) 0.046(5) 0.033(4)
O28 0.112(6) 0.022(3) 0.056(5) 0.008(3) 0.041(4) 0.000(3)
N1 0.110(8) 0.027(4) 0.051(7) 0.002(4) 0.039(6) -0.003(5)
N2 0.082(6) 0.023(4) 0.058(7) 0.001(4) 0.033(5) -0.001(4)
C1 0.114(11) 0.044(6) 0.057(10) 0.004(6) 0.047(7) 0.002(6)
C2 0.111(11) 0.060(8) 0.061(10) 0.001(6) 0.051(8) -0.012(7)
C3 0.117(11) 0.086(10) 0.044(9) 0.001(7) 0.044(8) -0.027(9)
C4 0.113(11) 0.078(9) 0.041(9) 0.024(7) 0.021(7) -0.017(8)
C5 0.095(9) 0.031(5) 0.057(9) 0.001(5) 0.034(6) -0.008(5)
C6 0.097(9) 0.025(5) 0.049(8) 0.018(5) 0.019(6) -0.006(5)
C7 0.099(9) 0.029(5) 0.063(9) -0.013(5) 0.045(7) -0.010(5)
C8 0.105(10) 0.027(5) 0.094(12) -0.016(6) 0.052(9) -0.003(6)
C9 0.118(11) 0.033(6) 0.101(13) -0.014(7) 0.073(10) -0.003(7)
C10 0.124(11) 0.030(5) 0.070(10) -0.016(5) 0.062(8) -0.016(6)
C11 0.096(8) 0.025(5) 0.049(8) -0.011(4) 0.034(6) -0.014(5)
C12 0.111(10) 0.040(6) 0.054(9) -0.010(5) 0.033(7) -0.012(6)
C13 0.067(8) 0.050(11) 0.115(11) 0.003(9) 0.012(8) 0.004(9)
C14 0.085(14) 0.098(18) 0.125(19) 0.004(15) 0.026(14) -0.009(12)
C15 0.120(10) 0.067(8) 0.101(11) 0.000 0.081(9) 0.000
C16 0.136(16) 0.102(14) 0.149(18) 0.000 0.077(14) 0.000
C17 0.144(13) 0.105(10) 0.077(10) 0.000 0.022(9) 0.000
C18 0.19(2) 0.178(19) 0.133(19) 0.000 0.013(18) 0.000
C19 0.121(9) 0.095(8) 0.112(9) -0.007(8) -0.008(8) -0.005(8)
C20 0.217(18) 0.143(16) 0.162(18) -0.033(15) -0.040(16) 0.016(15)
C21 0.094(7) 0.069(6) 0.089(8) 0.004(6) 0.032(6) -0.021(6)
C22A 0.102(14) 0.050(11) 0.113(16) -0.023(11) 0.064(12) -0.040(11)
C22B 0.065(12) 0.082(14) 0.106(17) -0.009(13) 0.045(12) -0.010(11)
C23A 0.128(9) 0.077(8) 0.096(9) 0.014(7) 0.074(8) -0.013(8)
C23B 0.122(9) 0.078(8) 0.095(9) 0.001(7) 0.074(8) -0.005(8)
C24 0.142(9) 0.096(8) 0.107(9) 0.013(7) 0.072(8) -0.002(7)
C26 0.17(2) 0.136(19) 0.083(19) -0.009(17) 0.021(17) 0.043(18)
C27 0.133(9) 0.101(9) 0.146(11) 0.030(8) 0.049(8) 0.026(8)
C28 0.216(18) 0.181(18) 0.21(2) 0.025(18) 0.057(17) 0.021(17)
C29 0.102(7) 0.063(6) 0.100(8) -0.003(6) 0.047(6) 0.014(6)
C30A 0.098(12) 0.078(11) 0.112(15) 0.020(10) 0.037(10) 0.035(9)
C30B 0.11(2) 0.09(2) 0.11(2) -0.021(19) 0.042(19) 0.011(19)
C31 0.134(9) 0.033(5) 0.071(7) -0.001(5) 0.033(7) 0.005(6)
C32 0.205(17) 0.097(12) 0.136(15) 0.017(11) 0.060(13) 0.001(13)
C25 0.144(12) 0.087(11) 0.057(10) -0.003(9) 0.022(9) 0.012(9)

loop_
_atom_type_symbol
_atom_type_description
_atom_type_scat_dispersion_real
_atom_type_scat_dispersion_imag
_atom_type_scat_source
C C 0.0181 0.0091 'International Tables Vol C Tables 4.2.6.8 and 6.1.1.4'
H H 0.0000 0.0000 'International Tables Vol C Tables 4.2.6.8 and 6.1.1.4'
N N 0.0311 0.0180 'International Tables Vol C Tables 4.2.6.8 and 6.1.1.4'
O O 0.0492 0.0322 'International Tables Vol C Tables 4.2.6.8 and 6.1.1.4'
Ti Ti 0.2191 1.8069 'International Tables Vol C Tables 4.2.6.8 and 6.1.1.4'

loop_
_geom_angle_atom_site_label_1
_geom_angle_atom_site_label_2
_geom_angle_atom_site_label_3
_geom_angle
_geom_angle_site_symmetry_1
_geom_angle_site_symmetry_3
_geom_angle_publ_flag
O3 Ti1 N1 74.1(4) . . ?
O9 Ti1 O3 94.4(3) . . ?
O9 Ti1 O10 80.7(3) . . ?
O9 Ti1 O11 108.4(3) . . ?
O9 Ti1 O12 82.3(3) . . ?
O9 Ti1 N1 166.5(4) . . ?
O10 Ti1 O3 99.0(3) . . ?
O10 Ti1 N1 94.0(3) . . ?
O11 Ti1 O3 156.8(3) . . ?
O11 Ti1 O10 81.0(3) . . ?
O11 Ti1 N1 82.8(3) . . ?
O12 Ti1 O3 106.0(3) . . ?
O12 Ti1 O10 150.6(3) . . ?
O12 Ti1 O11 82.0(3) . . ?
O12 Ti1 N1 107.3(4) . . ?
O1 Ti2 N2 74.3(3) . . ?
O5 Ti2 O1 160.2(3) . . ?
O5 Ti2 O6 81.5(3) . . ?
O5 Ti2 O7 80.9(3) . . ?
O5 Ti2 N2 86.2(3) . . ?
O6 Ti2 O1 105.3(3) . . ?
O6 Ti2 O7 151.2(3) . . ?
O6 Ti2 N2 101.4(3) . . ?
O7 Ti2 O1 98.9(3) . . ?
O7 Ti2 N2 100.0(3) . . ?
O8 Ti2 O1 90.8(3) . . ?
O8 Ti2 O5 108.6(3) . . ?
O8 Ti2 O6 82.7(3) . . ?
O8 Ti2 O7 81.6(3) . . ?
O8 Ti2 N2 165.1(4) . . ?
O5 Ti3 O6 79.0(3) . . ?
O5 Ti3 O9 84.9(3) . . ?
O5 Ti3 O12 158.1(3) . . ?
O5 Ti3 O16 89.0(2) . . ?
O6 Ti3 O9 157.9(3) . . ?
O6 Ti3 O12 113.2(3) . . ?
O6 Ti3 O16 77.0(3) . . ?
O9 Ti3 O12 78.0(3) . . ?
O9 Ti3 O16 87.7(3) . . ?
O12 Ti3 O16 76.9(2) . . ?
O28 Ti3 O5 102.1(3) . . ?
O28 Ti3 O6 97.5(3) . . ?
O28 Ti3 O9 100.6(3) . . ?
O28 Ti3 O12 94.5(3) . . ?
O28 Ti3 O16 166.5(3) . . ?
O11 Ti4 O12 76.5(3) . . ?
O11 Ti4 O16 88.1(3) . . ?
O11 Ti4 O22 160.0(3) . . ?
O12 Ti4 O16 75.3(2) . . ?
O15 Ti4 O11 90.3(4) . . ?
O15 Ti4 O12 159.1(3) . . ?
O15 Ti4 O16 88.4(3) . . ?
O15 Ti4 O22 98.9(4) . . ?
O21 Ti4 O11 99.1(4) . . ?
O21 Ti4 O12 97.0(3) . . ?
O21 Ti4 O15 101.1(4) . . ?
O21 Ti4 O16 168.0(3) . . ?
O21 Ti4 O22 96.5(4) . . ?
O22 Ti4 O12 89.4(3) . . ?
O22 Ti4 O16 74.5(3) . . ?
O6 Ti5 O16 74.6(3) . . ?
O8 Ti5 O6 76.8(3) . . ?
O8 Ti5 O16 86.2(3) . . ?
O8 Ti5 O22 158.3(3) . . ?
O14 Ti5 O6 159.9(4) . . ?
O14 Ti5 O8 90.6(4) . . ?
O14 Ti5 O16 89.1(4) . . ?
O14 Ti5 O22 98.6(4) . . ?
O22 Ti5 O6 88.5(3) . . ?
O22 Ti5 O16 74.4(3) . . ?
O23 Ti5 O6 95.4(3) . . ?
O23 Ti5 O8 99.4(4) . . ?
O23 Ti5 O14 102.1(4) . . ?
O23 Ti5 O16 167.3(3) . . ?
O23 Ti5 O22 97.9(4) . . ?
O7 Ti6 O7 112.7(4) 4_575 . ?
O7 Ti6 O8 156.0(3) 4_575 . ?
O7 Ti6 O8 79.5(3) 4_575 4_575 ?
O7 Ti6 O8 79.5(3) . . ?
O7 Ti6 O8 156.0(3) . 4_575 ?
O7 Ti6 O18 76.8(3) . . ?
O7 Ti6 O18 76.8(3) 4_575 . ?
O8 Ti6 O8 82.2(4) 4_575 . ?
O8 Ti6 O18 86.6(3) . . ?
O8 Ti6 O18 86.6(3) 4_575 . ?
O24 Ti6 O7 98.1(3) . . ?
O24 Ti6 O7 98.1(3) . 4_575 ?
O24 Ti6 O8 100.6(4) . . ?
O24 Ti6 O8 100.6(4) . 4_575 ?
O24 Ti6 O18 170.4(5) . . ?
O5 Ti7 O7 76.1(3) . . ?
O5 Ti7 O18 88.5(2) . . ?
O5 Ti7 O25 159.3(4) . . ?
O7 Ti7 O18 74.1(3) . . ?
O13 Ti7 O5 92.3(3) . . ?
O13 Ti7 O7 159.3(3) . . ?
O13 Ti7 O18 88.8(3) . . ?
O13 Ti7 O25 98.0(5) . . ?
O25 Ti7 O7 88.4(5) . . ?
O25 Ti7 O18 73.8(3) . . ?
O26 Ti7 O5 98.9(3) . . ?
O26 Ti7 O7 96.8(3) . . ?
O26 Ti7 O13 101.9(4) . . ?
O26 Ti7 O18 166.7(4) . . ?
O26 Ti7 O25 96.6(3) . . ?
O9 Ti8 Ti9 86.1(2) . 4_575 ?
O9 Ti8 O10 77.6(3) . . ?
O9 Ti8 O17 87.9(3) . . ?
O9 Ti8 O19 161.3(3) . . ?
O10 Ti8 Ti9 34.00(17) . 4_575 ?
O10 Ti8 O17 75.3(3) . . ?
O13 Ti8 Ti9 129.7(2) . 4_575 ?
O13 Ti8 O9 89.8(3) . . ?
O13 Ti8 O10 159.0(3) . . ?
O13 Ti8 O17 87.7(3) . . ?
O13 Ti8 O19 95.7(4) . . ?
O17 Ti8 Ti9 42.0(3) . 4_575 ?
O19 Ti8 Ti9 76.7(3) . 4_575 ?
O19 Ti8 O10 91.6(4) . . ?
O19 Ti8 O17 74.5(3) . . ?
O27 Ti8 Ti9 127.4(3) . 4_575 ?
O27 Ti8 O9 98.7(4) . . ?
O27 Ti8 O10 95.7(4) . . ?
O27 Ti8 O13 102.8(4) . . ?
O27 Ti8 O17 167.5(4) . . ?
O27 Ti8 O19 97.5(4) . . ?
Ti9 Ti9 Ti1 0(10) 4_575 4_575 ?
Ti9 Ti9 O10 0(10) 4_575 . ?
Ti9 Ti9 O10 0(10) 4_575 4_575 ?
Ti9 Ti9 O11 0(10) 4_575 . ?
Ti9 Ti9 O11 0(10) 4_575 4_575 ?
Ti9 Ti9 O17 0(10) 4_575 . ?
Ti9 Ti9 O20 0(10) 4_575 . ?
O10 Ti9 Ti1 40.8(2) 4_575 4_575 ?
O10 Ti9 Ti1 149.2(2) . 4_575 ?
O10 Ti9 O10 111.8(4) . 4_575 ?
O10 Ti9 O11 80.2(3) . . ?
O10 Ti9 O11 158.7(3) . 4_575 ?
O10 Ti9 O11 80.2(3) 4_575 4_575 ?
O10 Ti9 O11 158.7(3) 4_575 . ?
O10 Ti9 O17 77.0(3) . . ?
O10 Ti9 O17 77.0(3) 4_575 . ?
O11 Ti9 Ti1 39.44(19) 4_575 4_575 ?
O11 Ti9 Ti1 121.7(2) . 4_575 ?
O11 Ti9 O11 83.3(4) . 4_575 ?
O11 Ti9 O17 89.4(3) . . ?
O11 Ti9 O17 89.4(3) 4_575 . ?
O17 Ti9 Ti1 81.57(8) . 4_575 ?
O20 Ti9 Ti1 100.61(8) . 4_575 ?
O20 Ti9 O10 94.8(3) . 4_575 ?
O20 Ti9 O10 94.8(3) . . ?
O20 Ti9 O11 101.9(4) . . ?
O20 Ti9 O11 101.9(4) . 4_575 ?
O20 Ti9 O17 164.9(5) . . ?
O16 Ti10 O16 107.0(4) 4_575 . ?
O16 Ti10 O17 111.7(3) . . ?
O16 Ti10 O17 111.7(3) 4_575 . ?
O18 Ti10 O16 110.7(3) . 4_575 ?
O18 Ti10 O16 110.7(3) . . ?
O18 Ti10 O17 104.9(4) . . ?
C12 O1 Ti2 125.7(9) . . ?
C6 O3 Ti1 123.1(7) . . ?
Ti2 O5 Ti3 99.8(3) . . ?
Ti2 O5 Ti7 104.1(3) . . ?
Ti7 O5 Ti3 145.6(4) . . ?
Ti2 O6 Ti3 99.6(3) . . ?
Ti2 O6 Ti5 97.4(3) . . ?
Ti3 O6 Ti5 109.5(3) . . ?
Ti2 O7 Ti6 98.7(3) . . ?
Ti2 O7 Ti7 98.8(3) . . ?
Ti6 O7 Ti7 110.9(3) . . ?
Ti2 O8 Ti5 103.1(3) . . ?
Ti2 O8 Ti6 100.0(3) . . ?
Ti5 O8 Ti6 150.4(4) . . ?
Ti1 O9 Ti3 100.2(3) . . ?
Ti1 O9 Ti8 103.1(3) . . ?
Ti8 O9 Ti3 148.3(4) . . ?
Ti1 O10 Ti8 98.5(3) . . ?
Ti9 O10 Ti1 98.9(3) 4_575 . ?
Ti9 O10 Ti1 98.9(3) . . ?
Ti9 O10 Ti8 110.5(3) . . ?
Ti9 O10 Ti8 110.5(3) 4_575 . ?
Ti9 O10 Ti9 0.00(17) 4_575 . ?
Ti1 O11 Ti4 102.5(3) . . ?
Ti1 O11 Ti9 99.9(3) . . ?
Ti1 O11 Ti9 99.9(3) . 4_575 ?
Ti9 O11 Ti4 147.7(4) . . ?
Ti9 O11 Ti4 147.7(4) 4_575 . ?
Ti9 O11 Ti9 0.0 4_575 . ?
Ti1 O12 Ti3 99.5(3) . . ?
Ti1 O12 Ti4 99.0(3) . . ?
Ti3 O12 Ti4 108.7(3) . . ?
Ti7 O13 Ti8 150.0(4) . . ?
Ti5 O14 Ti5 148.9(6) . 4_575 ?
Ti4 O15 Ti4 150.7(6) 4_575 . ?
Ti3 O16 Ti5 97.0(2) . . ?
Ti4 O16 Ti3 97.1(2) . . ?
Ti4 O16 Ti5 96.6(3) . . ?
Ti10 O16 Ti3 121.4(3) . . ?
Ti10 O16 Ti4 119.3(3) . . ?
Ti10 O16 Ti5 119.9(3) . . ?
Ti8 O17 Ti8 97.7(4) 4_575 . ?
Ti9 O17 Ti8 95.7(3) 4_575 . ?
Ti9 O17 Ti8 95.7(3) . . ?
Ti9 O17 Ti8 95.7(3) 4_575 4_575 ?
Ti9 O17 Ti8 95.7(3) . 4_575 ?
Ti9 O17 Ti9 0.00(15) 4_575 . ?
Ti10 O17 Ti8 121.0(3) . 4_575 ?
Ti10 O17 Ti8 121.0(3) . . ?
Ti10 O17 Ti9 119.7(4) . . ?
Ti10 O17 Ti9 119.7(4) . 4_575 ?
Ti7 O18 Ti6 96.4(3) 4_575 . ?
Ti7 O18 Ti6 96.4(3) . . ?
Ti7 O18 Ti7 97.1(3) 4_575 . ?
Ti10 O18 Ti6 121.4(5) . . ?
Ti10 O18 Ti7 120.0(3) . 4_575 ?
Ti10 O18 Ti7 120.0(3) . . ?
Ti8 O19 Ti8 111.5(5) . 4_575 ?
C13 O19 Ti8 127(3) . . ?
C13 O19 Ti8 119(3) . 4_575 ?
Ti9 O20 Ti9 0.000(1) 4_575 . ?
C25 O20 Ti9 137.5(17) . 4_575 ?
C25 O20 Ti9 137.5(17) 4_575 . ?
C25 O20 Ti9 137.5(17) 4_575 4_575 ?
C25 O20 Ti9 137.5(17) . . ?
C25 O20 C25 15.3(19) . 4_575 ?
C23A O21 Ti4 164.1(10) . . ?
C23B O21 Ti4 137.7(11) . . ?
Ti5 O22 Ti4 110.2(3) . . ?
C21 O22 Ti4 121.8(8) . . ?
C21 O22 Ti5 128.0(8) . . ?
C19 O23 Ti5 143.2(9) . . ?
C17 O24 Ti6 156.6(14) . . ?
Ti7 O25 Ti7 111.5(4) . 4_575 ?
C15 O25 Ti7 124.1(2) . . ?
C15 O25 Ti7 124.1(2) . 4_575 ?
C29 O26 Ti7 147.4(8) . . ?
C27 O27 Ti8 151.0(12) . . ?
C31 O28 Ti3 143.9(8) . . ?
C1 N1 Ti1 129.9(8) . . ?
C1 N1 C5 116.6(11) . . ?
C5 N1 Ti1 112.8(8) . . ?
C7 N2 Ti2 127.4(8) . . ?
C7 N2 C11 120.0(9) . . ?
C11 N2 Ti2 112.6(7) . . ?
N1 C1 H1 116.9 . . ?
N1 C1 C2 126.3(13) . . ?
C2 C1 H1 116.9 . . ?
C1 C2 H2 120.8 . . ?
C3 C2 C1 118.4(14) . . ?
C3 C2 H2 120.8 . . ?
C2 C3 H3 120.8 . . ?
C2 C3 C4 118.4(13) . . ?
C4 C3 H3 120.8 . . ?
C3 C4 H4 121.0 . . ?
C5 C4 C3 118.0(14) . . ?
C5 C4 H4 121.0 . . ?
N1 C5 C4 122.4(13) . . ?
N1 C5 C6 114.0(11) . . ?
C4 C5 C6 123.6(12) . . ?
O3 C6 C5 114.3(10) . . ?
O4 C6 O3 122.5(12) . . ?
O4 C6 C5 123.1(12) . . ?
N2 C7 H7 119.2 . . ?
N2 C7 C8 121.5(13) . . ?
C8 C7 H7 119.2 . . ?
C7 C8 H8 120.3 . . ?
C9 C8 C7 119.4(14) . . ?
C9 C8 H8 120.3 . . ?
C8 C9 H9 120.6 . . ?
C10 C9 C8 118.9(11) . . ?
C10 C9 H9 120.6 . . ?
C9 C10 H10 120.5 . . ?
C9 C10 C11 118.9(13) . . ?
C11 C10 H10 120.5 . . ?
N2 C11 C10 121.2(12) . . ?
N2 C11 C12 114.4(9) . . ?
C10 C11 C12 124.3(12) . . ?
O1 C12 C11 112.5(12) . . ?
O2 C12 O1 125.5(13) . . ?
O2 C12 C11 122.1(11) . . ?
O19 C13 H13A 109.9 . . ?
O19 C13 H13B 109.9 . . ?
O19 C13 C14 109.0(17) . . ?
H13A C13 H13B 108.3 . . ?
C14 C13 H13A 109.9 . . ?
C14 C13 H13B 109.9 . . ?
C13 C14 H14A 109.5 . . ?
C13 C14 H14B 109.5 . . ?
C13 C14 H14C 109.5 . . ?
H14A C14 H14B 109.5 . . ?
H14A C14 H14C 109.5 . . ?
H14B C14 H14C 109.5 . . ?
O25 C15 H15A 110.3 . . ?
O25 C15 H15B 110.3 . . ?
H15A C15 H15B 108.6 . . ?
C16 C15 O25 107(2) . . ?
C16 C15 H15A 110.3 . . ?
C16 C15 H15B 110.3 . . ?
C15 C16 H16A 109.5 . . ?
C15 C16 H16B 109.5 . . ?
C15 C16 H16C 109.5 . . ?
H16A C16 H16B 109.5 . . ?
H16A C16 H16C 109.5 . . ?
H16B C16 H16C 109.5 . . ?
O24 C17 H17A 109.4 . . ?
O24 C17 H17B 109.4 . . ?
O24 C17 C18 111.1(17) . . ?
H17A C17 H17B 108.0 . . ?
C18 C17 H17A 109.4 . . ?
C18 C17 H17B 109.4 . . ?
C17 C18 H18A 109.5 . . ?
C17 C18 H18B 109.5 . . ?
C17 C18 H18C 109.5 . . ?
H18A C18 H18B 109.5 . . ?
H18A C18 H18C 109.5 . . ?
H18B C18 H18C 109.5 . . ?
O23 C19 H19A 108.8 . . ?
O23 C19 H19B 108.8 . . ?
H19A C19 H19B 107.7 . . ?
C20 C19 O23 113.7(18) . . ?
C20 C19 H19A 108.8 . . ?
C20 C19 H19B 108.8 . . ?
C19 C20 H20A 109.5 . . ?
C19 C20 H20B 109.5 . . ?
C19 C20 H20C 109.5 . . ?
H20A C20 H20B 109.5 . . ?
H20A C20 H20C 109.5 . . ?
H20B C20 H20C 109.5 . . ?
O22 C21 H21A 109.0 . . ?
O22 C21 H21B 109.0 . . ?
O22 C21 H21C 110.5 . . ?
O22 C21 H21D 110.5 . . ?
O22 C21 C22B 106.1(14) . . ?
H21A C21 H21B 107.8 . . ?
H21C C21 H21D 108.7 . . ?
C22A C21 O22 112.9(13) . . ?
C22A C21 H21A 109.0 . . ?
C22A C21 H21B 109.0 . . ?
C22B C21 H21C 110.5 . . ?
C22B C21 H21D 110.5 . . ?
C21 C22A H22A 109.5 . . ?
C21 C22A H22B 109.5 . . ?
C21 C22A H22C 109.5 . . ?
H22A C22A H22B 109.5 . . ?
H22A C22A H22C 109.5 . . ?
H22B C22A H22C 109.5 . . ?
C21 C22B H22D 109.5 . . ?
C21 C22B H22E 109.5 . . ?
C21 C22B H22F 109.5 . . ?
H22D C22B H22E 109.5 . . ?
H22D C22B H22F 109.5 . . ?
H22E C22B H22F 109.5 . . ?
O21 C23A H23A 109.4 . . ?
O21 C23A H23B 109.4 . . ?
O21 C23A C24 111.3(13) . . ?
H23A C23A H23B 108.0 . . ?
C24 C23A H23A 109.4 . . ?
C24 C23A H23B 109.4 . . ?
O21 C23B H23C 109.1 . . ?
O21 C23B H23D 109.1 . . ?
H23C C23B H23D 107.9 . . ?
C24 C23B O21 112.4(13) . . ?
C24 C23B H23C 109.1 . . ?
C24 C23B H23D 109.1 . . ?
C23A C24 H24A 109.5 . . ?
C23A C24 H24B 109.5 . . ?
C23A C24 H24C 109.5 . . ?
C23B C24 H24D 109.5 . . ?
C23B C24 H24E 109.5 . . ?
C23B C24 H24F 109.5 . . ?
H24A C24 H24B 109.5 . . ?
H24A C24 H24C 109.5 . . ?
H24B C24 H24C 109.5 . . ?
H24D C24 H24E 109.5 . . ?
H24D C24 H24F 109.5 . . ?
H24E C24 H24F 109.5 . . ?
H26A C26 H26B 109.5 . . ?
H26A C26 H26C 109.5 . . ?
H26B C26 H26C 109.5 . . ?
C25 C26 H26A 109.5 . . ?
C25 C26 H26B 109.5 . . ?
C25 C26 H26C 109.5 . . ?
O27 C27 H27A 109.9 . . ?
O27 C27 H27B 109.9 . . ?
H27A C27 H27B 108.3 . . ?
C28 C27 O27 108.7(8) . . ?
C28 C27 H27A 109.9 . . ?
C28 C27 H27B 109.9 . . ?
C27 C28 H28A 109.5 . . ?
C27 C28 H28B 109.5 . . ?
C27 C28 H28C 109.5 . . ?
H28A C28 H28B 109.5 . . ?
H28A C28 H28C 109.5 . . ?
H28B C28 H28C 109.5 . . ?
O26 C29 H29A 108.2 . . ?
O26 C29 H29B 108.2 . . ?
O26 C29 H29C 108.9 . . ?
O26 C29 H29D 108.9 . . ?
O26 C29 C30A 116.2(12) . . ?
O26 C29 C30B 113.5(18) . . ?
H29A C29 H29B 107.4 . . ?
H29C C29 H29D 107.7 . . ?
C30A C29 H29A 108.2 . . ?
C30A C29 H29B 108.2 . . ?
C30B C29 H29C 108.9 . . ?
C30B C29 H29D 108.9 . . ?
C29 C30A H30A 109.5 . . ?
C29 C30A H30B 109.5 . . ?
C29 C30A H30C 109.5 . . ?
H30A C30A H30B 109.5 . . ?
H30A C30A H30C 109.5 . . ?
H30B C30A H30C 109.5 . . ?
C29 C30B H30D 109.5 . . ?
C29 C30B H30E 109.5 . . ?
C29 C30B H30F 109.5 . . ?
H30D C30B H30E 109.5 . . ?
H30D C30B H30F 109.5 . . ?
H30E C30B H30F 109.5 . . ?
O28 C31 H31A 109.6 . . ?
O28 C31 H31B 109.6 . . ?
O28 C31 C32 110.5(14) . . ?
H31A C31 H31B 108.1 . . ?
C32 C31 H31A 109.6 . . ?
C32 C31 H31B 109.6 . . ?
C31 C32 H32A 109.5 . . ?
C31 C32 H32B 109.5 . . ?
C31 C32 H32C 109.5 . . ?
H32A C32 H32B 109.5 . . ?
H32A C32 H32C 109.5 . . ?
H32B C32 H32C 109.5 . . ?
O20 C25 C26 106.6(17) . . ?
O20 C25 H25A 110.4 . . ?
O20 C25 H25B 110.4 . . ?
C26 C25 H25A 110.4 . . ?
C26 C25 H25B 110.4 . . ?
H25A C25 H25B 108.6 . . ?

loop_
_geom_bond_atom_site_label_1
_geom_bond_atom_site_label_2
_geom_bond_distance
_geom_bond_site_symmetry_2
_geom_bond_publ_flag
Ti1 O3 1.973(7) . ?
Ti1 O9 1.896(7) . ?
Ti1 O10 1.970(7) . ?
Ti1 O11 1.920(6) . ?
Ti1 O12 1.912(7) . ?
Ti1 N1 2.256(10) . ?
Ti2 O1 1.977(9) . ?
Ti2 O5 1.921(7) . ?
Ti2 O6 1.923(7) . ?
Ti2 O7 1.943(7) . ?
Ti2 O8 1.889(7) . ?
Ti2 N2 2.235(8) . ?
Ti3 O5 1.970(7) . ?
Ti3 O6 1.975(8) . ?
Ti3 O9 1.989(8) . ?
Ti3 O12 1.991(7) . ?
Ti3 O16 2.212(6) . ?
Ti3 O28 1.788(7) . ?
Ti4 O11 1.976(8) . ?
Ti4 O12 2.082(6) . ?
Ti4 O15 1.821(3) . ?
Ti4 O16 2.203(7) . ?
Ti4 O21 1.769(7) . ?
Ti4 O22 2.019(8) . ?
Ti5 O6 2.089(7) . ?
Ti5 O8 1.962(7) . ?
Ti5 O14 1.828(3) . ?
Ti5 O16 2.220(7) . ?
Ti5 O22 2.008(8) . ?
Ti5 O23 1.791(8) . ?
Ti6 O7 1.949(6) . ?
Ti6 O7 1.948(6) 4_575 ?
Ti6 O8 1.964(7) . ?
Ti6 O8 1.964(7) 4_575 ?
Ti6 O18 2.235(10) . ?
Ti6 O24 1.753(13) . ?
Ti7 O5 1.968(6) . ?
Ti7 O7 2.094(8) . ?
Ti7 O13 1.812(9) . ?
Ti7 O18 2.233(6) . ?
Ti7 O25 2.025(5) . ?
Ti7 O26 1.792(6) . ?
Ti8 Ti9 3.265(3) 4_575 ?
Ti8 O9 1.968(7) . ?
Ti8 O10 2.026(8) . ?
Ti8 O13 1.839(8) . ?
Ti8 O17 2.206(6) . ?
Ti8 O19 2.010(6) . ?
Ti8 O27 1.776(7) . ?
Ti9 Ti1 2.9779(17) 4_575 ?
Ti9 Ti9 0.000(6) 4_575 ?
Ti9 O10 1.949(6) . ?
Ti9 O10 1.949(6) 4_575 ?
Ti9 O11 1.970(7) 4_575 ?
Ti9 O11 1.970(7) . ?
Ti9 O17 2.197(10) . ?
Ti9 O20 1.786(12) . ?
Ti10 O16 1.827(6) . ?
Ti10 O16 1.827(6) 4_575 ?
Ti10 O17 1.831(10) . ?
Ti10 O18 1.804(9) . ?
O1 C12 1.281(14) . ?
O2 C12 1.228(17) . ?
O3 C6 1.332(14) . ?
O4 C6 1.217(14) . ?
O10 Ti9 1.949(6) 4_575 ?
O11 Ti9 1.970(7) 4_575 ?
O14 Ti5 1.828(3) 4_575 ?
O15 Ti4 1.821(3) 4_575 ?
O17 Ti8 2.206(6) 4_575 ?
O17 Ti9 2.197(10) 4_575 ?
O18 Ti7 2.233(6) 4_575 ?
O19 Ti8 2.010(6) 4_575 ?
O19 C13 1.44(2) . ?
O20 Ti9 1.786(12) 4_575 ?
O20 C25 1.438(17) 4_575 ?
O20 C25 1.438(17) . ?
O21 C23A 1.434(13) . ?
O21 C23B 1.436(13) . ?
O22 C21 1.448(12) . ?
O23 C19 1.421(15) . ?
O24 C17 1.400(17) . ?
O25 Ti7 2.025(5) 4_575 ?
O25 C15 1.436(15) . ?
O26 C29 1.409(12) . ?
O27 C27 1.451(10) . ?
O28 C31 1.409(15) . ?
N1 C1 1.325(15) . ?
N1 C5 1.341(16) . ?
N2 C7 1.331(16) . ?
N2 C11 1.351(15) . ?
C1 H1 0.9500 . ?
C1 C2 1.35(2) . ?
C2 H2 0.9500 . ?
C2 C3 1.35(2) . ?
C3 H3 0.9500 . ?
C3 C4 1.44(2) . ?
C4 H4 0.9500 . ?
C4 C5 1.381(19) . ?
C5 C6 1.464(18) . ?
C7 H7 0.9500 . ?
C7 C8 1.395(15) . ?
C8 H8 0.9500 . ?
C8 C9 1.40(2) . ?
C9 H9 0.9500 . ?
C9 C10 1.38(2) . ?
C10 H10 0.9500 . ?
C10 C11 1.406(15) . ?
C11 C12 1.504(19) . ?
C13 H13A 0.9900 . ?
C13 H13B 0.9900 . ?
C13 C14 1.456(19) . ?
C14 H14A 0.9800 . ?
C14 H14B 0.9800 . ?
C14 H14C 0.9800 . ?
C15 H15A 0.9900 . ?
C15 H15B 0.9900 . ?
C15 C16 1.433(18) . ?
C16 H16A 0.9800 . ?
C16 H16B 0.9800 . ?
C16 H16C 0.9800 . ?
C17 H17A 0.9900 . ?
C17 H17B 0.9900 . ?
C17 C18 1.436(14) . ?
C18 H18A 0.9800 . ?
C18 H18B 0.9800 . ?
C18 H18C 0.9800 . ?
C19 H19A 0.9900 . ?
C19 H19B 0.9900 . ?
C19 C20 1.403(18) . ?
C20 H20A 0.9800 . ?
C20 H20B 0.9800 . ?
C20 H20C 0.9800 . ?
C21 H21A 0.9900 . ?
C21 H21B 0.9900 . ?
C21 H21C 0.9900 . ?
C21 H21D 0.9900 . ?
C21 C22A 1.413(16) . ?
C21 C22B 1.49(3) . ?
C22A H22A 0.9800 . ?
C22A H22B 0.9800 . ?
C22A H22C 0.9800 . ?
C22B H22D 0.9800 . ?
C22B H22E 0.9800 . ?
C22B H22F 0.9800 . ?
C23A H23A 0.9900 . ?
C23A H23B 0.9900 . ?
C23A C24 1.447(14) . ?
C23B H23C 0.9900 . ?
C23B H23D 0.9900 . ?
C23B C24 1.427(13) . ?
C24 H24A 0.9800 . ?
C24 H24B 0.9800 . ?
C24 H24C 0.9800 . ?
C24 H24D 0.9800 . ?
C24 H24E 0.9800 . ?
C24 H24F 0.9800 . ?
C26 H26A 0.9800 . ?
C26 H26B 0.9800 . ?
C26 H26C 0.9800 . ?
C26 C25 1.501(19) . ?
C27 H27A 0.9900 . ?
C27 H27B 0.9900 . ?
C27 C28 1.440(10) . ?
C28 H28A 0.9800 . ?
C28 H28B 0.9800 . ?
C28 H28C 0.9800 . ?
C29 H29A 0.9900 . ?
C29 H29B 0.9900 . ?
C29 H29C 0.9900 . ?
C29 H29D 0.9900 . ?
C29 C30A 1.422(16) . ?
C29 C30B 1.438(14) . ?
C30A H30A 0.9800 . ?
C30A H30B 0.9800 . ?
C30A H30C 0.9800 . ?
C30B H30D 0.9800 . ?
C30B H30E 0.9800 . ?
C30B H30F 0.9800 . ?
C31 H31A 0.9900 . ?
C31 H31B 0.9900 . ?
C31 C32 1.479(17) . ?
C32 H32A 0.9800 . ?
C32 H32B 0.9800 . ?
C32 H32C 0.9800 . ?
C25 H25A 0.9900 . ?
C25 H25B 0.9900 . ?

loop_
_geom_torsion_atom_site_label_1
_geom_torsion_atom_site_label_2
_geom_torsion_atom_site_label_3
_geom_torsion_atom_site_label_4
_geom_torsion
_geom_torsion_site_symmetry_1
_geom_torsion_site_symmetry_2
_geom_torsion_site_symmetry_3
_geom_torsion_site_symmetry_4
_geom_torsion_publ_flag
Ti1 Ti9 O20 Ti9 0(100) 4_575 . . 4_575 ?
Ti1 Ti9 O20 C25 -108.3(13) 4_575 . . 4_575 ?
Ti1 Ti9 O20 C25 -85.6(13) 4_575 . . . ?
Ti1 O3 C6 O4 -168.1(9) . . . . ?
Ti1 O3 C6 C5 9.1(14) . . . . ?
Ti1 N1 C1 C2 -167.8(11) . . . . ?
Ti1 N1 C5 C4 171.4(10) . . . . ?
Ti1 N1 C5 C6 -10.2(13) . . . . ?
Ti2 O1 C12 O2 -171.6(11) . . . . ?
Ti2 O1 C12 C11 8.1(15) . . . . ?
Ti2 N2 C7 C8 -177.8(8) . . . . ?
Ti2 N2 C11 C10 177.6(9) . . . . ?
Ti2 N2 C11 C12 -2.0(12) . . . . ?
Ti3 O28 C31 C32 78(2) . . . . ?
Ti4 O21 C23A C24 -170(4) . . . . ?
Ti4 O21 C23B C24 152.0(15) . . . . ?
Ti4 O22 C21 C22A -122.7(19) . . . . ?
Ti4 O22 C21 C22B 96.4(17) . . . . ?
Ti5 O22 C21 C22A 60(2) . . . . ?
Ti5 O22 C21 C22B -80.9(18) . . . . ?
Ti5 O23 C19 C20 144(2) . . . . ?
Ti6 O24 C17 C18 0.000(4) . . . . ?
Ti7 O25 C15 C16 93.4(11) 4_575 . . . ?
Ti7 O25 C15 C16 -93.4(11) . . . . ?
Ti7 O26 C29 C30A 26(3) . . . . ?
Ti7 O26 C29 C30B -159(4) . . . . ?
Ti8 O19 C13 C14 96(4) . . . . ?
Ti8 O19 C13 C14 -68(5) 4_575 . . . ?
Ti8 O27 C27 C28 121(2) . . . . ?
Ti9 Ti8 O13 Ti7 -60.3(8) 4_575 . . . ?
Ti9 Ti8 O27 C27 12(2) 4_575 . . . ?
Ti9 Ti9 O20 C25 0.0(6) 4_575 . . 4_575 ?
Ti9 Ti9 O20 C25 0.0(6) 4_575 . . . ?
Ti9 O20 C25 C26 -88(3) 4_575 . . . ?
Ti9 O20 C25 C26 -88(3) . . . . ?
O1 Ti2 O8 Ti5 102.9(4) . . . . ?
O1 Ti2 O8 Ti6 -95.8(4) . . . . ?
O3 Ti1 O9 Ti3 104.7(3) . . . . ?
O3 Ti1 O9 Ti8 -96.9(3) . . . . ?
O5 Ti2 O8 Ti5 -80.9(4) . . . . ?
O5 Ti2 O8 Ti6 80.4(4) . . . . ?
O5 Ti3 O28 C31 144.1(15) . . . . ?
O5 Ti7 O13 Ti8 -25.3(8) . . . . ?
O5 Ti7 O26 C29 -88.6(15) . . . . ?
O6 Ti2 O8 Ti5 -2.5(3) . . . . ?
O6 Ti2 O8 Ti6 158.9(4) . . . . ?
O6 Ti3 O28 C31 -135.6(15) . . . . ?
O6 Ti5 O14 Ti5 28(2) . . . 4_575 ?
O6 Ti5 O23 C19 -152(2) . . . . ?
O7 Ti2 O8 Ti5 -158.3(4) . . . . ?
O7 Ti2 O8 Ti6 3.1(3) . . . . ?
O7 Ti6 O24 C17 122.8(2) . . . . ?
O7 Ti6 O24 C17 -122.8(2) 4_575 . . . ?
O7 Ti7 O13 Ti8 29.6(13) . . . . ?
O7 Ti7 O26 C29 -165.5(15) . . . . ?
O8 Ti5 O14 Ti5 -22.0(14) . . . 4_575 ?
O8 Ti5 O23 C19 -74(2) . . . . ?
O8 Ti6 O24 C17 42.0(2) . . . . ?
O8 Ti6 O24 C17 -42.0(2) 4_575 . . . ?
O9 Ti3 O28 C31 57.1(16) . . . . ?
O9 Ti8 O13 Ti7 24.4(8) . . . . ?
O9 Ti8 O27 C27 -79(2) . . . . ?
O10 Ti1 O9 Ti3 -156.9(3) . . . . ?
O10 Ti1 O9 Ti8 1.5(3) . . . . ?
O10 Ti8 O13 Ti7 -28.0(13) . . . . ?
O10 Ti8 O27 C27 -1(2) . . . . ?
O10 Ti9 O20 Ti9 0(100) 4_575 . . 4_575 ?
O10 Ti9 O20 Ti9 0(100) . . . 4_575 ?
O10 Ti9 O20 C25 67.5(13) . . . . ?
O10 Ti9 O20 C25 44.9(14) . . . 4_575 ?
O10 Ti9 O20 C25 -67.5(13) 4_575 . . 4_575 ?
O10 Ti9 O20 C25 -44.9(14) 4_575 . . . ?
O11 Ti1 O9 Ti3 -79.8(3) . . . . ?
O11 Ti1 O9 Ti8 78.6(4) . . . . ?
O11 Ti4 O15 Ti4 22.7(13) . . . 4_575 ?
O11 Ti4 O21 C23A -56(6) . . . . ?
O11 Ti4 O21 C23B 88(3) . . . . ?
O11 Ti9 O20 Ti9 0(100) 4_575 . . 4_575 ?
O11 Ti9 O20 Ti9 0(100) . . . 4_575 ?
O11 Ti9 O20 C25 148.5(13) . . . . ?
O11 Ti9 O20 C25 125.9(14) . . . 4_575 ?
O11 Ti9 O20 C25 -148.5(13) 4_575 . . 4_575 ?
O11 Ti9 O20 C25 -125.9(14) 4_575 . . . ?
O12 Ti1 O9 Ti3 -1.0(3) . . . . ?
O12 Ti1 O9 Ti8 157.5(3) . . . . ?
O12 Ti3 O28 C31 -21.5(16) . . . . ?
O12 Ti4 O15 Ti4 -27(2) . . . 4_575 ?
O12 Ti4 O21 C23A 21(6) . . . . ?
O12 Ti4 O21 C23B 166(3) . . . . ?
O13 Ti7 O26 C29 5.7(16) . . . . ?
O13 Ti8 O27 C27 -171(2) . . . . ?
O14 Ti5 O23 C19 18(2) . . . . ?
O15 Ti4 O21 C23A -148(6) . . . . ?
O15 Ti4 O21 C23B -4(3) . . . . ?
O16 Ti3 O28 C31 -71(2) . . . . ?
O16 Ti4 O15 Ti4 -65.4(13) . . . 4_575 ?
O16 Ti4 O21 C23A 70(7) . . . . ?
O16 Ti4 O21 C23B -145(3) . . . . ?
O16 Ti5 O14 Ti5 64.2(14) . . . 4_575 ?
O16 Ti5 O23 C19 171(2) . . . . ?
O16 Ti10 O16 Ti3 179.53(10) 4_575 . . . ?
O16 Ti10 O16 Ti4 -59.9(6) 4_575 . . . ?
O16 Ti10 O16 Ti5 58.4(5) 4_575 . . . ?
O16 Ti10 O17 Ti8 -58.5(5) 4_575 . . 4_575 ?
O16 Ti10 O17 Ti8 58.5(5) . . . . ?
O16 Ti10 O17 Ti8 178.5(4) 4_575 . . . ?
O16 Ti10 O17 Ti8 -178.5(4) . . . 4_575 ?
O16 Ti10 O17 Ti9 60.0(3) 4_575 . . . ?
O16 Ti10 O17 Ti9 -60.0(3) . . . . ?
O16 Ti10 O17 Ti9 -60.0(3) . . . 4_575 ?
O16 Ti10 O17 Ti9 60.0(3) 4_575 . . 4_575 ?
O16 Ti10 O18 Ti6 59.3(3) . . . . ?
O16 Ti10 O18 Ti6 -59.3(3) 4_575 . . . ?
O16 Ti10 O18 Ti7 -179.4(4) 4_575 . . . ?
O16 Ti10 O18 Ti7 -60.8(6) . . . . ?
O16 Ti10 O18 Ti7 179.4(4) . . . 4_575 ?
O16 Ti10 O18 Ti7 60.8(6) 4_575 . . 4_575 ?
O17 Ti8 O13 Ti7 -63.5(7) . . . . ?
O17 Ti8 O27 C27 42(3) . . . . ?
O17 Ti9 O20 Ti9 0(100) . . . 4_575 ?
O17 Ti9 O20 C25 -11.3(13) . . . 4_575 ?
O17 Ti9 O20 C25 11.3(13) . . . . ?
O17 Ti10 O16 Ti3 -57.8(5) . . . . ?
O17 Ti10 O16 Ti4 62.7(4) . . . . ?
O17 Ti10 O16 Ti5 -178.9(3) . . . . ?
O17 Ti10 O18 Ti6 180.000(1) . . . . ?
O17 Ti10 O18 Ti7 -59.9(4) . . . 4_575 ?
O17 Ti10 O18 Ti7 59.9(4) . . . . ?
O18 Ti7 O13 Ti8 63.2(7) . . . . ?
O18 Ti7 O26 C29 148.3(17) . . . . ?
O18 Ti10 O16 Ti3 58.7(5) . . . . ?
O18 Ti10 O16 Ti4 179.3(4) . . . . ?
O18 Ti10 O16 Ti5 -62.4(5) . . . . ?
O18 Ti10 O17 Ti8 61.5(4) . . . 4_575 ?
O18 Ti10 O17 Ti8 -61.5(4) . . . . ?
O18 Ti10 O17 Ti9 180.000(1) . . . . ?
O18 Ti10 O17 Ti9 180.000(1) . . . 4_575 ?
O19 Ti8 O13 Ti7 -137.7(7) . . . . ?
O19 Ti8 O27 C27 91(2) . . . . ?
O21 Ti4 O15 Ti4 122.0(13) . . . 4_575 ?
O22 Ti4 O15 Ti4 -139.5(13) . . . 4_575 ?
O22 Ti4 O21 C23A 111(6) . . . . ?
O22 Ti4 O21 C23B -104(3) . . . . ?
O22 Ti5 O14 Ti5 138.2(13) . . . 4_575 ?
O22 Ti5 O23 C19 119(2) . . . . ?
O23 Ti5 O14 Ti5 -121.7(13) . . . 4_575 ?
O25 Ti7 O13 Ti8 136.7(7) . . . . ?
O25 Ti7 O26 C29 105.3(16) . . . . ?
O26 Ti7 O13 Ti8 -124.9(7) . . . . ?
O27 Ti8 O13 Ti7 123.2(8) . . . . ?
N1 Ti1 O9 Ti3 135.4(13) . . . . ?
N1 Ti1 O9 Ti8 -66.2(14) . . . . ?
N1 C1 C2 C3 -1(2) . . . . ?
N1 C5 C6 O3 2.2(15) . . . . ?
N1 C5 C6 O4 179.3(11) . . . . ?
N2 Ti2 O8 Ti5 104.7(12) . . . . ?
N2 Ti2 O8 Ti6 -94.0(12) . . . . ?
N2 C7 C8 C9 -0.9(18) . . . . ?
N2 C11 C12 O1 -3.1(15) . . . . ?
N2 C11 C12 O2 176.6(12) . . . . ?
C1 N1 C5 C4 0.5(18) . . . . ?
C1 N1 C5 C6 178.9(10) . . . . ?
C1 C2 C3 C4 0(2) . . . . ?
C2 C3 C4 C5 2(2) . . . . ?
C3 C4 C5 N1 -2(2) . . . . ?
C3 C4 C5 C6 179.7(12) . . . . ?
C4 C5 C6 O3 -179.5(11) . . . . ?
C4 C5 C6 O4 -2(2) . . . . ?
C5 N1 C1 C2 1(2) . . . . ?
C7 N2 C11 C10 -1.4(16) . . . . ?
C7 N2 C11 C12 179.0(10) . . . . ?
C7 C8 C9 C10 1.0(19) . . . . ?
C8 C9 C10 C11 -1.3(18) . . . . ?
C9 C10 C11 N2 1.5(17) . . . . ?
C9 C10 C11 C12 -179.0(11) . . . . ?
C10 C11 C12 O1 177.3(11) . . . . ?
C10 C11 C12 O2 -3(2) . . . . ?
C11 N2 C7 C8 1.1(17) . . . . ?
C25 O20 C25 C26 10(3) 4_575 . . . ?
